data_2008790
loop_
_publ_author_name
'Siero\'n, Les\/law'
'Bukowska-Strzy\.zewska, Maria'

_publ_section_title
;<i>catena</i>-Poly[[bis(benzimidazole-<i>N</i>^3^)copper(II)]-\m-suberato-<i>O</i>,<i>O</i>':<i>O</i>'',<i>O</i>''']
 and
 <i>catena</i>-poly[[[bis(benzimidazole-<i>N</i>^3^)copper(II)]-\m-sebacato-<i>O</i>,<i>O</i>':<i>O</i>'',<i>O</i>''']
 dihydrate]
;
_journal_issue 8
_journal_name_full 'Acta Crystallographica Section C'
_journal_page_first 1230
_journal_page_last 1234
_journal_paper_doi 10.1107/S0108270199005399
_journal_volume 55
_journal_year 1999
_chemical_formula_moiety '[Cu(C8 H12 O4 )(C7 H6 N2 )2 ]'
_chemical_formula_sum 'C22 H24 Cu N4 O4'
_chemical_formula_weight 471.99
_chemical_name_systematic
;
catena-Poly[bis(benzimidazole-N^3^)copper(II)-\m-suberato-O,O':O'',O''']
;
_space_group_IT_number 2
_symmetry_cell_setting triclinic
_symmetry_space_group_name_Hall '-P 1'
_symmetry_space_group_name_H-M 'P -1'
_cell_angle_alpha 80.980(10)
_cell_angle_beta 84.620(10)
_cell_angle_gamma 72.650(10)
_cell_formula_units_Z 1
_cell_length_a 7.3380(10)
_cell_length_b 8.6269(5)
_cell_length_c 8.8770(10)
_cell_measurement_reflns_used 97
_cell_measurement_temperature 293(2)
_cell_measurement_theta_max 32.2
_cell_measurement_theta_min 5.4
_cell_volume 529.09(10)
_computing_cell_refinement 'KM4 software'
_computing_data_collection 'KM4 software (KUMA Diffraction, 1992)'
_computing_data_reduction 'DATARED (KUMA Difraction, 1992)'
_computing_molecular_graphics 'XP in SHELXTL/PC (Sheldrick, 1990)'
_computing_publication_material SHELXL97
_computing_structure_refinement 'SHELXL97 (Sheldrick, 1997b)'
_computing_structure_solution 'SHELXS97 (Sheldrick, 1997a)'
_diffrn_ambient_temperature 293(2)
_diffrn_measured_fraction_theta_full 0.939
_diffrn_measured_fraction_theta_max 0.939
_diffrn_measurement_device 'KUMA KM-4 diffractometer'
_diffrn_measurement_method \w--2\q
_diffrn_radiation_monochromator graphite
_diffrn_radiation_source 'FK61-04 Seifert Cu tube'
_diffrn_radiation_type CuK\a
_diffrn_radiation_wavelength 1.54178
_diffrn_reflns_av_R_equivalents 0.0112
_diffrn_reflns_av_sigmaI/netI 0.0069
_diffrn_reflns_limit_h_max 7
_diffrn_reflns_limit_h_min -9
_diffrn_reflns_limit_k_max 10
_diffrn_reflns_limit_k_min -10
_diffrn_reflns_limit_l_max 11
_diffrn_reflns_limit_l_min -9
_diffrn_reflns_number 2960
_diffrn_reflns_reduction_process
;
 ?
;
_diffrn_reflns_theta_full 80.56
_diffrn_reflns_theta_max 80.56
_diffrn_reflns_theta_min 5.05
_diffrn_standards_decay_% none
_diffrn_standards_interval_count 100
_diffrn_standards_number 3
_exptl_absorpt_coefficient_mu 1.771
_exptl_absorpt_correction_T_max 0.777
_exptl_absorpt_correction_T_min 0.718
_exptl_absorpt_correction_type psi-scan
_exptl_absorpt_process_details '(North et al., 1968)'
_exptl_crystal_colour Violet
_exptl_crystal_density_diffrn 1.481
_exptl_crystal_density_meas ?
_exptl_crystal_density_method 'not measured'
_exptl_crystal_description Prism
_exptl_crystal_F_000 245
_exptl_crystal_size_max 0.20
_exptl_crystal_size_mid 0.20
_exptl_crystal_size_min 0.15
_refine_diff_density_max 0.361
_refine_diff_density_min -0.592
_refine_ls_extinction_coef 0.042(2)
_refine_ls_extinction_method 'SHELXL97 (Sheldrick, 1997)'
_refine_ls_goodness_of_fit_ref 1.083
_refine_ls_hydrogen_treatment refall
_refine_ls_matrix_type full
_refine_ls_number_parameters 191
_refine_ls_number_reflns 2179
_refine_ls_number_restraints 0
_refine_ls_restrained_S_all 1.083
_refine_ls_R_factor_all 0.0319
_refine_ls_R_factor_gt 0.0317
_refine_ls_shift/su_max 0.000
_refine_ls_shift/su_mean 0.000
_refine_ls_structure_factor_coef Fsqd
_refine_ls_weighting_details 'w = 1/[\s^2^(Fo^2^) + (0.0484P)^2^ + 0.2534P] where P=(Fo^2^ + 2Fc^2^)/3'
_refine_ls_weighting_scheme calc
_refine_ls_wR_factor_ref 0.0876
_reflns_number_gt 2170
_reflns_number_total 2179
_reflns_threshold_expression I>2\s(I)
_cod_data_source_file jz1349.cif
_cod_data_source_block I
_cod_depositor_comments
;
The following automatic conversions were performed:
'_symmetry_cell_setting' value 'Triclinic' changed to 'triclinic'
according to '/home/saulius/struct/CIF-dictionaries/cif_core.dic'
dictionary named 'cif_core.dic' version 2.4.1 from 2010-06-29.

Automatic conversion script
Id: cif_fix_enum 1527 2010-12-29 10:47:43Z saulius 

The following automatic conversions were performed:

'_symmetry_cell_setting' value 'Triclinic' changed to 'triclinic'
according to /home/saulius/struct/CIF-dictionaries/cif_core.dic
dictionary named 'cif_core.dic' version 2.4.1 from 2010-06-29.

Automatic conversion script
Id: cif_fix_values 1715 2011-07-08 13:25:40Z adriana 

The following automatic conversions were performed:

'_exptl_crystal_density_meas' value 'not measured' was changed to '?'
- the value is perceived as not measured.

Automatic conversion script
Id: cif_fix_values 3008 2015-01-20 13:52:24Z robertas 

The following automatic conversions were performed:

'_refine_ls_weighting_scheme' value 'w = 1/[\s^2^(Fo^2^) +
(0.0484P)^2^ + 0.2534P] where P=(Fo^2^ + 2Fc^2^)/3' was changed to
'calc'. New tag '_refine_ls_weighting_details' was created. The value
of the new tag was set to 'w = 1/[\s^2^(Fo^2^) + (0.0484P)^2^ +
0.2534P] where P=(Fo^2^ + 2Fc^2^)/3'.

Automatic conversion script
Id: cif_fix_values 3143 2015-03-26 13:38:13Z robertas 
;
_cod_original_cell_volume 529.10(10)
_cod_database_code 2008790

loop_
_symmetry_equiv_pos_as_xyz
'x, y, z'
'-x, -y, -z'

loop_
_atom_site_label
_atom_site_fract_x
_atom_site_fract_y
_atom_site_fract_z
_atom_site_U_iso_or_equiv
_atom_site_adp_type
_atom_site_calc_flag
_atom_site_refinement_flags
_atom_site_occupancy
_atom_site_disorder_assembly
_atom_site_disorder_group
_atom_site_type_symbol
Cu 0.0000 0.0000 0.0000 0.02975(15) Uani d S 1 . . Cu
O1 -0.00055(17) -0.04786(16) 0.22482(14) 0.0378(3) Uani d . 1 . . O
O2 -0.09944(19) -0.24707(19) 0.16635(18) 0.0496(4) Uani d . 1 . . O
N1 0.26635(19) -0.14145(18) -0.01041(17) 0.0341(3) Uani d . 1 . . N
C2 0.3999(3) -0.1408(2) 0.0784(2) 0.0408(4) Uani d . 1 . . C
N3 0.5714(2) -0.2396(2) 0.0415(2) 0.0455(4) Uani d . 1 . . N
C4 0.5506(2) -0.3135(2) -0.0786(2) 0.0395(4) Uani d . 1 . . C
C5 0.6791(3) -0.4312(3) -0.1598(3) 0.0533(6) Uani d . 1 . . C
C6 0.6057(4) -0.4830(3) -0.2712(3) 0.0626(7) Uani d . 1 . . C
C7 0.4135(4) -0.4236(3) -0.3046(3) 0.0597(6) Uani d . 1 . . C
C8 0.2857(3) -0.3068(3) -0.2255(2) 0.0457(4) Uani d . 1 . . C
C9 0.3580(2) -0.2517(2) -0.1121(2) 0.0343(4) Uani d . 1 . . C
C10 -0.0588(2) -0.1737(2) 0.2621(2) 0.0359(4) Uani d . 1 . . C
C11 -0.0776(3) -0.2312(3) 0.4313(2) 0.0485(5) Uani d . 1 . . C
C12 -0.2260(3) -0.1035(3) 0.5150(2) 0.0439(4) Uani d . 1 . . C
C13 -0.4258(3) -0.0603(3) 0.4553(2) 0.0410(4) Uani d . 1 . . C
H2 0.383(3) -0.079(3) 0.146(3) 0.044(6) Uiso d . 1 . . H
H3 0.653(4) -0.250(3) 0.082(3) 0.059(8) Uiso d . 1 . . H
H5 0.799(4) -0.473(3) -0.134(3) 0.059(7) Uiso d . 1 . . H
H6 0.681(5) -0.568(4) -0.329(4) 0.091(10) Uiso d . 1 . . H
H7 0.382(5) -0.474(4) -0.380(4) 0.082(10) Uiso d . 1 . . H
H8 0.163(4) -0.266(3) -0.244(3) 0.057(7) Uiso d . 1 . . H
H11A 0.051(4) -0.251(3) 0.477(3) 0.064(8) Uiso d . 1 . . H
H11B -0.102(4) -0.338(4) 0.439(3) 0.065(8) Uiso d . 1 . . H
H12A -0.190(3) -0.002(3) 0.508(3) 0.043(6) Uiso d . 1 . . H
H12B -0.228(3) -0.148(3) 0.613(3) 0.048(6) Uiso d . 1 . . H
H13A -0.424(3) -0.011(3) 0.352(3) 0.042(6) Uiso d . 1 . . H
H13B -0.464(3) -0.157(3) 0.457(3) 0.042(6) Uiso d . 1 . . H

loop_
_atom_site_aniso_label
_atom_site_aniso_U_11
_atom_site_aniso_U_22
_atom_site_aniso_U_33
_atom_site_aniso_U_12
_atom_site_aniso_U_13
_atom_site_aniso_U_23
Cu 0.02419(19) 0.0374(2) 0.0241(2) -0.00274(13) 0.00083(12) -0.00672(13)
O1 0.0352(6) 0.0464(7) 0.0280(7) -0.0061(5) 0.0013(5) -0.0065(5)
O2 0.0330(6) 0.0619(9) 0.0555(9) -0.0100(6) -0.0026(6) -0.0201(7)
N1 0.0280(7) 0.0395(7) 0.0306(8) -0.0029(5) -0.0003(5) -0.0065(5)
C2 0.0350(9) 0.0428(9) 0.0431(11) -0.0074(7) -0.0057(8) -0.0071(8)
N3 0.0267(7) 0.0478(9) 0.0587(11) -0.0070(6) -0.0088(7) -0.0006(7)
C4 0.0299(8) 0.0372(8) 0.0427(11) -0.0036(6) 0.0054(7) 0.0040(7)
C5 0.0364(10) 0.0465(11) 0.0574(14) 0.0062(8) 0.0153(9) 0.0046(9)
C6 0.0684(15) 0.0487(12) 0.0479(14) 0.0109(10) 0.0186(11) -0.0066(9)
C7 0.0771(16) 0.0518(12) 0.0389(12) 0.0010(11) 0.0026(11) -0.0141(9)
C8 0.0465(11) 0.0468(10) 0.0364(11) -0.0007(8) -0.0025(8) -0.0085(8)
C9 0.0293(8) 0.0342(8) 0.0319(9) -0.0015(6) 0.0054(6) -0.0013(6)
C10 0.0206(7) 0.0454(9) 0.0347(10) 0.0020(6) 0.0010(6) -0.0081(7)
C11 0.0394(10) 0.0527(11) 0.0397(12) 0.0005(8) 0.0053(8) 0.0028(8)
C12 0.0375(10) 0.0599(12) 0.0289(10) -0.0092(8) 0.0062(7) -0.0043(8)
C13 0.0342(9) 0.0516(11) 0.0355(11) -0.0113(8) 0.0088(7) -0.0093(8)

loop_
_atom_type_symbol
_atom_type_description
_atom_type_scat_dispersion_real
_atom_type_scat_dispersion_imag
_atom_type_scat_source
C C 0.0181 0.0091 'International Tables Vol C Tables 4.2.6.8 and 6.1.1.4'
H H 0.0000 0.0000 'International Tables Vol C Tables 4.2.6.8 and 6.1.1.4'
N N 0.0311 0.0180 'International Tables Vol C Tables 4.2.6.8 and 6.1.1.4'
O O 0.0492 0.0322 'International Tables Vol C Tables 4.2.6.8 and 6.1.1.4'
Cu Cu -1.9646 0.5888 'International Tables Vol C Tables 4.2.6.8 and 6.1.1.4'

loop_
_geom_angle_atom_site_label_1
_geom_angle_atom_site_label_2
_geom_angle_atom_site_label_3
_geom_angle_site_symmetry_1
_geom_angle
_geom_angle_publ_flag
O1 Cu O2 . 54.61(5) y
O1 Cu N1 . 89.08(6) y
O2 Cu N1 . 89.05(5) y
Cu O1 C10 . 106.80(11) y
Cu O2 C10 . 76.02(11) y
C2 N1 C9 . 105.36(15) y
C2 N1 Cu . 124.41(13) y
C9 N1 Cu . 130.12(12) y
N1 C2 N3 . 112.77(19) y
N1 C2 H2 . 124.1(16) ?
N3 C2 H2 . 122.9(16) ?
C2 N3 C4 . 107.66(17) y
C2 N3 H3 . 123(2) ?
C4 N3 H3 . 130(2) ?
N3 C4 C5 . 132.54(19) y
N3 C4 C9 . 105.95(16) y
C9 C4 C5 . 121.5(2) ?
C4 C5 C6 . 116.6(2) ?
C6 C5 H5 . 123.0(18) ?
C4 C5 H5 . 120.3(19) ?
C5 C6 C7 . 122.5(2) ?
C5 C6 H6 . 122(2) ?
C7 C6 H6 . 115(2) ?
C8 C7 C6 . 121.4(2) ?
C8 C7 H7 . 125(2) ?
C6 C7 H7 . 113(2) ?
C9 C8 C7 . 117.0(2) ?
C9 C8 H8 . 119.5(17) ?
C7 C8 H8 . 123.5(17) ?
C8 C9 N1 . 130.58(16) ?
C8 C9 C4 . 121.10(17) ?
N1 C9 C4 . 108.25(16) y
O1 C10 O2 . 122.55(17) y
O1 C10 C11 . 116.51(17) y
O2 C10 C11 . 120.94(19) y
C10 C11 C12 . 112.22(16) ?
C10 C11 H11A . 108.4(15) ?
C12 C11 H11A . 107.7(16) ?
C10 C11 H11B . 105.4(16) ?
C12 C11 H11B . 115.4(17) ?
H11A C11 H11B . 107(2) ?
C13 C12 C11 . 113.05(18) ?
C13 C12 H12A . 108.1(13) ?
C11 C12 H12A . 111.4(13) ?
C13 C12 H12B . 109.2(15) ?
C11 C12 H12B . 106.1(16) ?
H12A C12 H12B . 109(2) ?
C13 C13 C12 2_456 112.5(2) ?
C13 C13 H13A 2_456 107.4(14) ?
C12 C13 H13A . 109.4(14) ?
C13 C13 H13B 2_456 109.7(14) ?
C12 C13 H13B . 110.6(14) ?
H13A C13 H13B . 107.0(19) ?

loop_
_geom_bond_atom_site_label_1
_geom_bond_atom_site_label_2
_geom_bond_site_symmetry_2
_geom_bond_distance
_geom_bond_publ_flag
Cu O1 . 1.9730(10) y
Cu O2 . 2.645(2) y
Cu N1 . 1.9740(10) y
O1 C10 . 1.268(2) y
O2 C10 . 1.241(2) y
N1 C2 . 1.316(2) y
N1 C9 . 1.395(2) y
N3 C2 . 1.337(3) y
C2 H2 . 0.84(3) ?
N3 C4 . 1.366(3) y
N3 H3 . 0.70(3) ?
C4 C9 . 1.397(2) ?
C4 C5 . 1.404(3) ?
C5 C6 . 1.360(4) ?
C5 H5 . 0.88(3) ?
C6 C7 . 1.393(4) ?
C6 H6 . 0.96(4) ?
C7 C8 . 1.387(3) ?
C7 H7 . 0.93(3) ?
C8 C9 . 1.385(3) ?
C8 H8 . 0.88(3) ?
C10 C11 . 1.513(3) ?
C11 C12 . 1.530(3) ?
C11 H11A . 1.02(3) ?
C11 H11B . 0.99(3) ?
C12 C13 . 1.526(3) ?
C12 H12A . 0.98(2) ?
C12 H12B . 0.90(3) ?
C13 C13 2_456 1.523(4) ?
C13 H13A . 0.95(2) ?
C13 H13B . 0.95(2) ?

loop_
_geom_hbond_atom_site_label_D
_geom_hbond_atom_site_label_H
_geom_hbond_atom_site_label_A
_geom_hbond_site_symmetry_A
_geom_hbond_distance_DH
_geom_hbond_distance_HA
_geom_hbond_distance_DA
_geom_hbond_angle_DHA
N3 H3 O2 1_655 0.70(3) 2.04(3) 2.730(2) 169(3)
